data_2103864
loop_
_publ_author_name
'Bowes, Katharine F.'
'Ferguson, George'
'Lough, Alan J.'
'Glidewell, Christopher'

_publ_section_title
;
 Phosphonopropionic acid as a building block in supramolecular
 chemistry: salts with organic diamines
;
_journal_issue 2
_journal_name_full 'Acta Crystallographica Section B'
_journal_page_first 248
_journal_page_last 262
_journal_paper_doi 10.1107/S0108768102021237
_journal_volume 59
_journal_year 2003
_chemical_formula_moiety 'C6 H16 N2 2+, 2(C3 H6 O5 P 1-), 0.3(C H4 O)'
_chemical_formula_sum 'C12.34 H28 N2 O10.34 P2'
_chemical_formula_weight 429.31
_chemical_name_systematic
;
2,6-Dimethylpiperazine--phosphonopropionic acid--methanol (1/2/0.34)
;
_space_group_IT_number 29
_symmetry_cell_setting orthorhombic
_symmetry_space_group_name_Hall 'P 2c -2ac'
_symmetry_space_group_name_H-M 'P c a 21'
_atom_sites_solution_hydrogens geom
_atom_sites_solution_primary direct
_atom_sites_solution_secondary difmap
_cell_angle_alpha 90.00
_cell_angle_beta 90.00
_cell_angle_gamma 90.00
_cell_formula_units_Z 4
_cell_length_a 20.2229(17)
_cell_length_b 8.6162(6)
_cell_length_c 11.8812(9)
_cell_measurement_reflns_used 4652
_cell_measurement_temperature 150.0(10)
_cell_measurement_theta_max 27.48
_cell_measurement_theta_min 3.84
_cell_volume 2070.2(3)
_computing_cell_refinement 'DENZO-SMN (Otwinowski & Minor, 1997)'
_computing_data_collection 'Kappa-CCD server software (Nonius, 1997)'
_computing_data_reduction 'DENZO-SMN (Otwinowski & Minor, 1997)'
_computing_molecular_graphics 'PLATON (Spek, 2002)'
_computing_publication_material 'SHELXL-97 (Sheldrick, 1997a) and PRPKAPPA (Ferguson, 1999)'
_computing_structure_refinement 'SHELXL-97 (Sheldrick, 1997a)'
_computing_structure_solution 'SHELXS-97 (Sheldrick, 1997b)'
_diffrn_ambient_temperature 150.0(10)
_diffrn_measured_fraction_theta_full 0.990
_diffrn_measured_fraction_theta_max 0.990
_diffrn_measurement_device_type Kappa-CCD
_diffrn_measurement_method '\f scans, and \w scans with \k offsets'
_diffrn_radiation_monochromator graphite
_diffrn_radiation_source 'fine-focus sealed X-ray tube'
_diffrn_radiation_type 'Mo K\a'
_diffrn_radiation_wavelength 0.71073
_diffrn_reflns_av_R_equivalents 0.125
_diffrn_reflns_av_sigmaI/netI 0.1027
_diffrn_reflns_limit_h_max 25
_diffrn_reflns_limit_h_min -26
_diffrn_reflns_limit_k_max 11
_diffrn_reflns_limit_k_min -11
_diffrn_reflns_limit_l_max 15
_diffrn_reflns_limit_l_min -15
_diffrn_reflns_number 15150
_diffrn_reflns_theta_full 27.48
_diffrn_reflns_theta_max 27.48
_diffrn_reflns_theta_min 3.84
_diffrn_standards_decay_% 0
_exptl_absorpt_coefficient_mu 0.261
_exptl_absorpt_correction_type none
_exptl_crystal_colour colourless
_exptl_crystal_density_diffrn 1.377
_exptl_crystal_density_method 'not measured'
_exptl_crystal_description plate
_exptl_crystal_F_000 910
_exptl_crystal_size_max 0.24
_exptl_crystal_size_mid 0.10
_exptl_crystal_size_min 0.04
_refine_diff_density_max 0.558
_refine_diff_density_min -0.299
_refine_ls_abs_structure_details 'Flack (1983), 2161 Friedel pairs'
_refine_ls_abs_structure_Flack 0.07(15)
_refine_ls_extinction_coef 0.019(3)
_refine_ls_extinction_expression Fc^*^=kFc[1+0.001xFc^2^\l^3^/sin(2\q)]^-1/4^
_refine_ls_extinction_method SHELXL
_refine_ls_goodness_of_fit_ref 1.027
_refine_ls_hydrogen_treatment constr
_refine_ls_matrix_type full
_refine_ls_number_parameters 250
_refine_ls_number_reflns 4652
_refine_ls_number_restraints 1
_refine_ls_restrained_S_all 1.027
_refine_ls_R_factor_all 0.0892
_refine_ls_R_factor_gt 0.0639
_refine_ls_shift/su_max 0.000
_refine_ls_shift/su_mean 0.000
_refine_ls_structure_factor_coef Fsqd
_refine_ls_weighting_details 'w=1/[\s^2^(Fo^2^)+(0.0488P)^2^+2.3804P] where P=(Fo^2^+2Fc^2^)/3'
_refine_ls_weighting_scheme calc
_refine_ls_wR_factor_gt 0.1535
_refine_ls_wR_factor_ref 0.1684
_reflns_number_gt 3521
_reflns_number_total 4652
_reflns_threshold_expression >2\s(I)
_cod_data_source_file bm0061.cif
_cod_data_source_block VII
_cod_depositor_comments
;
 Marking attached hydrogen atoms.

 Antanas Vaitkus,
 2017-03-27
;
_cod_database_code 2103864
_cod_database_fobs_code 2103864

loop_
_symmetry_equiv_pos_as_xyz
'x, y, z'
'-x, -y, z+1/2'
'-x+1/2, y, z+1/2'
'x+1/2, -y, z'

loop_
_atom_site_label
_atom_site_fract_x
_atom_site_fract_y
_atom_site_fract_z
_atom_site_U_iso_or_equiv
_atom_site_adp_type
_atom_site_calc_flag
_atom_site_refinement_flags
_atom_site_occupancy
_atom_site_type_symbol
_atom_site_attached_hydrogens
N1 0.41188(19) 0.4517(4) 0.2262(3) 0.0389(9) Uani d . 1 N 0
N4 0.4030(2) 0.5321(5) 0.4606(4) 0.0441(10) Uani d . 1 N 0
C2 0.3906(3) 0.3365(5) 0.3133(4) 0.0403(11) Uani d . 1 C 0
C3 0.4224(3) 0.3749(6) 0.4246(5) 0.0453(12) Uani d . 1 C 0
C5 0.4215(3) 0.6522(6) 0.3742(5) 0.0437(11) Uani d . 1 C 0
C6 0.3931(3) 0.6175(5) 0.2601(5) 0.0413(10) Uani d . 1 C 0
C7 0.4077(3) 0.1733(6) 0.2744(6) 0.0537(15) Uani d . 1 C 0
C8 0.4172(3) 0.7278(6) 0.1727(5) 0.0541(14) Uani d . 1 C 0
P1 0.10255(6) 0.52993(13) 0.24994(11) 0.0361(3) Uani d . 1 P 0
O11 0.0993(2) 1.1155(4) 0.2527(7) 0.107(2) Uani d . 1 O 0
O12 0.20082(18) 1.0163(4) 0.2506(4) 0.0519(9) Uani d . 1 O 0
O13 0.07487(17) 0.5181(4) 0.3735(3) 0.0429(8) Uani d . 1 O 0
O14 0.04324(17) 0.5500(4) 0.1730(3) 0.0417(8) Uani d . 1 O 0
O15 0.14568(17) 0.3921(4) 0.2219(3) 0.0451(9) Uani d . 1 O 0
C11 0.1420(3) 0.9984(5) 0.2567(6) 0.0501(12) Uani d . 1 C 0
C12 0.1083(3) 0.8438(5) 0.2678(7) 0.0577(16) Uani d . 1 C 0
C13 0.1512(2) 0.7024(5) 0.2433(5) 0.0426(11) Uani d . 1 C 0
P2 0.22451(6) 0.38493(12) 0.53461(11) 0.0353(3) Uani d . 1 P 0
O21 0.21387(17) -0.2113(4) 0.5093(3) 0.0451(9) Uani d . 1 O 0
O22 0.31199(18) -0.1005(4) 0.4738(3) 0.0505(9) Uani d . 1 O 0
O23 0.23345(16) 0.3816(4) 0.6663(3) 0.0393(8) Uani d . 1 O 0
O24 0.15009(15) 0.3965(4) 0.5195(3) 0.0393(7) Uani d . 1 O 0
O25 0.26564(16) 0.5123(3) 0.4808(3) 0.0383(8) Uani d . 1 O 0
C21 0.2535(3) -0.0882(5) 0.4985(4) 0.0398(10) Uani d . 1 C 0
C22 0.2190(2) 0.0597(5) 0.5268(5) 0.0416(10) Uani d . 1 C 0
C23 0.2546(3) 0.2034(5) 0.4835(4) 0.0409(11) Uani d . 1 C 0
O1 0.0298(6) 0.2034(13) 0.5328(12) 0.058(4) Uiso d P 0.337(13) O 1
C1 0.0061(10) 0.043(2) 0.5029(16) 0.058(4) Uiso d P 0.337(13) C 3
H1A 0.3922 0.4278 0.1585 0.047 Uiso calc R 1 H 0
H1B 0.4570 0.4456 0.2167 0.047 Uiso calc R 1 H 0
H4A 0.4234 0.5552 0.5277 0.053 Uiso calc R 1 H 0
H4B 0.3580 0.5348 0.4721 0.053 Uiso calc R 1 H 0
H2 0.3416 0.3439 0.3222 0.048 Uiso calc R 1 H 0
H3A 0.4084 0.2983 0.4820 0.054 Uiso calc R 1 H 0
H3B 0.4711 0.3692 0.4173 0.054 Uiso calc R 1 H 0
H5A 0.4055 0.7551 0.3995 0.052 Uiso calc R 1 H 0
H5B 0.4703 0.6574 0.3683 0.052 Uiso calc R 1 H 0
H6 0.3438 0.6250 0.2645 0.050 Uiso calc R 1 H 0
H7A 0.3889 0.1553 0.1996 0.081 Uiso calc R 1 H 0
H7B 0.3895 0.0977 0.3276 0.081 Uiso calc R 1 H 0
H7C 0.4559 0.1617 0.2711 0.081 Uiso calc R 1 H 0
H8A 0.4014 0.8326 0.1901 0.081 Uiso calc R 1 H 0
H8B 0.4005 0.6961 0.0988 0.081 Uiso calc R 1 H 0
H8C 0.4657 0.7273 0.1717 0.081 Uiso calc R 1 H 0
H11 0.1195 1.1981 0.2377 0.160 Uiso calc R 1 H 0
H13 0.1052 0.4892 0.4170 0.064 Uiso calc R 1 H 0
H12A 0.0700 0.8419 0.2159 0.069 Uiso calc R 1 H 0
H12B 0.0909 0.8344 0.3453 0.069 Uiso calc R 1 H 0
H13A 0.1875 0.6965 0.2991 0.051 Uiso calc R 1 H 0
H13B 0.1712 0.7123 0.1676 0.051 Uiso calc R 1 H 0
H21 0.2369 -0.2921 0.5152 0.068 Uiso calc R 1 H 0
H23 0.2704 0.4198 0.6833 0.059 Uiso calc R 1 H 0
H22A 0.2145 0.0674 0.6096 0.050 Uiso calc R 1 H 0
H22B 0.1739 0.0571 0.4944 0.050 Uiso calc R 1 H 0
H23A 0.2517 0.2041 0.4004 0.049 Uiso calc R 1 H 0
H23B 0.3019 0.1946 0.5037 0.049 Uiso calc R 1 H 0

loop_
_atom_site_aniso_label
_atom_site_aniso_U_11
_atom_site_aniso_U_22
_atom_site_aniso_U_33
_atom_site_aniso_U_12
_atom_site_aniso_U_13
_atom_site_aniso_U_23
N1 0.033(2) 0.041(2) 0.043(3) -0.0025(16) -0.0003(17) -0.0034(17)
N4 0.040(2) 0.049(2) 0.043(2) 0.0000(19) 0.0051(18) -0.0033(19)
C2 0.036(2) 0.036(2) 0.049(3) -0.009(2) 0.000(2) 0.002(2)
C3 0.035(2) 0.049(3) 0.052(3) -0.002(2) -0.002(2) 0.003(2)
C5 0.039(3) 0.038(2) 0.055(3) 0.005(2) 0.001(2) -0.006(2)
C6 0.039(2) 0.038(2) 0.046(3) 0.001(2) -0.002(2) -0.001(2)
C7 0.046(3) 0.041(3) 0.074(4) -0.003(2) -0.001(3) 0.008(3)
C8 0.057(3) 0.041(3) 0.064(4) -0.001(2) -0.003(3) 0.005(3)
P1 0.0335(6) 0.0304(5) 0.0443(6) -0.0002(5) 0.0020(6) -0.0001(6)
O11 0.051(3) 0.0317(19) 0.237(8) 0.0030(18) 0.018(4) 0.021(4)
O12 0.049(2) 0.0370(17) 0.070(2) -0.0045(15) 0.006(2) -0.002(2)
O13 0.0378(18) 0.050(2) 0.0407(18) 0.0076(16) 0.0029(15) 0.0097(16)
O14 0.0342(17) 0.0475(18) 0.0433(19) 0.0004(14) 0.0023(14) -0.0046(15)
O15 0.0403(18) 0.0296(15) 0.065(2) 0.0002(13) 0.0091(17) -0.0100(15)
C11 0.048(3) 0.028(2) 0.075(4) -0.0027(18) -0.001(3) 0.000(3)
C12 0.051(3) 0.0210(18) 0.101(5) -0.001(2) 0.010(3) -0.002(3)
C13 0.040(2) 0.032(2) 0.055(3) 0.0001(18) 0.003(2) -0.002(2)
P2 0.0343(6) 0.0277(5) 0.0439(6) 0.0005(4) 0.0003(6) 0.0002(6)
O21 0.0430(19) 0.0264(15) 0.066(3) 0.0020(13) 0.0047(17) 0.0020(16)
O22 0.0395(19) 0.0381(18) 0.074(3) 0.0063(15) 0.0078(18) -0.0033(18)
O23 0.0357(18) 0.0374(17) 0.0449(18) -0.0023(14) -0.0029(14) -0.0013(15)
O24 0.0295(15) 0.0428(16) 0.045(2) 0.0025(13) 0.0002(14) 0.0045(16)
O25 0.0394(19) 0.0268(14) 0.0488(19) -0.0017(13) 0.0041(15) 0.0015(13)
C21 0.040(2) 0.034(2) 0.046(3) -0.007(2) 0.004(2) -0.005(2)
C22 0.036(2) 0.032(2) 0.057(3) -0.0024(18) 0.007(2) -0.001(3)
C23 0.043(3) 0.030(2) 0.049(3) 0.001(2) 0.008(2) 0.002(2)

loop_
_atom_type_symbol
_atom_type_description
_atom_type_scat_dispersion_real
_atom_type_scat_dispersion_imag
_atom_type_scat_source
C C 0.0033 0.0016 'International Tables Vol C Tables 4.2.6.8 and 6.1.1.4'
H H 0.0000 0.0000 'International Tables Vol C Tables 4.2.6.8 and 6.1.1.4'
N N 0.0061 0.0033 'International Tables Vol C Tables 4.2.6.8 and 6.1.1.4'
O O 0.0106 0.0060 'International Tables Vol C Tables 4.2.6.8 and 6.1.1.4'
P P 0.1023 0.0942 'International Tables Vol C Tables 4.2.6.8 and 6.1.1.4'

loop_
_geom_angle_atom_site_label_1
_geom_angle_atom_site_label_2
_geom_angle_atom_site_label_3
_geom_angle
_geom_angle_publ_flag
C2 N1 C6 111.4(4) no
C2 N1 H1A 109.3 no
C6 N1 H1A 109.3 no
C2 N1 H1B 109.3 no
C6 N1 H1B 109.3 no
H1A N1 H1B 108.0 no
C3 N4 C5 111.6(4) no
C3 N4 H4A 109.3 no
C5 N4 H4A 109.3 no
C3 N4 H4B 109.3 no
C5 N4 H4B 109.3 no
H4A N4 H4B 108.0 no
N1 C2 C3 109.8(4) no
N1 C2 C7 109.8(4) no
C3 C2 C7 111.9(4) no
N1 C2 H2 108.4 no
C3 C2 H2 108.4 no
C7 C2 H2 108.4 no
N4 C3 C2 110.0(4) no
N4 C3 H3A 109.7 no
C2 C3 H3A 109.7 no
N4 C3 H3B 109.7 no
C2 C3 H3B 109.7 no
H3A C3 H3B 108.2 no
C6 C5 N4 112.5(4) no
C6 C5 H5A 109.1 no
N4 C5 H5A 109.1 no
C6 C5 H5B 109.1 no
N4 C5 H5B 109.1 no
H5A C5 H5B 107.8 no
C8 C6 C5 112.1(4) no
C8 C6 N1 109.3(4) no
C5 C6 N1 109.1(4) no
C8 C6 H6 108.8 no
C5 C6 H6 108.8 no
N1 C6 H6 108.8 no
C2 C7 H7A 109.5 no
C2 C7 H7B 109.5 no
H7A C7 H7B 109.5 no
C2 C7 H7C 109.5 no
H7A C7 H7C 109.5 no
H7B C7 H7C 109.5 no
C6 C8 H8A 109.5 no
C6 C8 H8B 109.5 no
H8A C8 H8B 109.5 no
C6 C8 H8C 109.5 no
H8A C8 H8C 109.5 no
H8B C8 H8C 109.5 no
O15 P1 O14 114.4(2) no
O15 P1 O13 111.1(2) no
O14 P1 O13 106.8(2) no
O15 P1 C13 109.1(2) no
O14 P1 C13 108.3(2) no
O13 P1 C13 106.9(2) no
C11 O11 H11 109.5 no
P1 O13 H13 109.5 no
O12 C11 O11 123.0(4) no
O12 C11 C12 124.7(5) no
O11 C11 C12 112.4(5) no
C11 C12 C13 115.6(5) no
C11 C12 H12A 108.4 no
C13 C12 H12A 108.4 no
C11 C12 H12B 108.4 no
C13 C12 H12B 108.4 no
H12A C12 H12B 107.4 no
C12 C13 P1 110.0(4) no
C12 C13 H13A 109.7 no
P1 C13 H13A 109.7 no
C12 C13 H13B 109.7 no
P1 C13 H13B 109.7 no
H13A C13 H13B 108.2 no
O25 P2 O24 116.47(19) no
O25 P2 O23 111.6(2) no
O24 P2 O23 103.4(2) no
O25 P2 C23 107.7(2) no
O24 P2 C23 110.8(2) no
O23 P2 C23 106.4(2) no
C21 O21 H21 109.5 no
P2 O23 H23 109.5 no
O22 C21 O21 122.3(4) no
O22 C21 C22 125.5(4) no
O21 C21 C22 112.1(4) no
C21 C22 C23 113.4(4) no
C21 C22 H22A 108.9 no
C23 C22 H22A 108.9 no
C21 C22 H22B 108.9 no
C23 C22 H22B 108.9 no
H22A C22 H22B 107.7 no
C22 C23 P2 115.9(3) no
C22 C23 H23A 108.3 no
P2 C23 H23A 108.3 no
C22 C23 H23B 108.3 no
P2 C23 H23B 108.3 no
H23A C23 H23B 107.4 no

loop_
_geom_bond_atom_site_label_1
_geom_bond_atom_site_label_2
_geom_bond_distance
_geom_bond_publ_flag
N1 C2 1.497(6) no
N1 C6 1.532(6) no
N1 H1A 0.92 no
N1 H1B 0.92 no
N4 C3 1.474(7) no
N4 C5 1.505(7) no
N4 H4A 0.92 no
N4 H4B 0.92 no
C2 C3 1.507(7) no
C2 C7 1.520(7) no
C2 H2 1.00 no
C3 H3A 0.99 no
C3 H3B 0.99 no
C5 C6 1.503(7) no
C5 H5A 0.99 no
C5 H5B 0.99 no
C6 C8 1.490(8) no
C6 H6 1.00 no
C7 H7A 0.98 no
C7 H7B 0.98 no
C7 H7C 0.98 no
C8 H8A 0.98 no
C8 H8B 0.98 no
C8 H8C 0.98 no
P1 O15 1.511(3) no
P1 O14 1.518(4) no
P1 O13 1.575(4) no
P1 C13 1.785(5) no
O11 C11 1.329(6) no
O11 H11 0.84 no
O12 C11 1.201(6) no
O13 H13 0.84 no
C11 C12 1.503(6) no
C12 C13 1.524(7) no
C12 H12A 0.99 no
C12 H12B 0.99 no
C13 H13A 0.99 no
C13 H13B 0.99 no
P2 O25 1.518(3) no
P2 O24 1.519(3) no
P2 O23 1.575(3) no
P2 C23 1.785(5) no
O21 C21 1.335(5) no
O21 H21 0.84 no
O22 C21 1.224(6) no
O23 H23 0.84 no
C21 C22 1.492(6) no
C22 C23 1.522(6) no
C22 H22A 0.99 no
C22 H22B 0.99 no
C23 H23A 0.99 no
C23 H23B 0.99 no
O1 C1 1.50(2) no

loop_
_geom_hbond_atom_site_label_D
_geom_hbond_atom_site_label_H
_geom_hbond_atom_site_label_A
_geom_hbond_site_symmetry_A
_geom_hbond_distance_DH
_geom_hbond_distance_HA
_geom_hbond_distance_DA
_geom_hbond_angle_DHA
_geom_hbond_publ_flag
N1 H1A O24 3_554 0.92 1.88 2.798(5) 175 y
N1 H1A O23 3_554 0.92 2.58 3.084(5) 116 y
N1 H1B O14 4_565 0.92 1.82 2.731(5) 170 y
N4 H4A O14 3 0.92 1.85 2.752(6) 165 y
N4 H4B O25 . 0.92 1.88 2.792(5) 171 y
O11 H11 O15 1_565 0.84 1.76 2.587(5) 166 y
O13 H13 O24 . 0.84 1.72 2.534(5) 164 y
O21 H21 O25 1_545 0.84 1.83 2.624(4) 157 y
O23 H23 O15 3 0.84 1.77 2.533(5) 149 y

loop_
_geom_torsion_atom_site_label_1
_geom_torsion_atom_site_label_2
_geom_torsion_atom_site_label_3
_geom_torsion_atom_site_label_4
_geom_torsion
_geom_torsion_publ_flag
C6 N1 C2 C3 -58.9(5) no
C6 N1 C2 C7 177.8(4) no
C5 N4 C3 C2 -57.7(5) no
N1 C2 C3 N4 59.5(5) no
C7 C2 C3 N4 -178.3(4) no
C3 N4 C5 C6 55.8(5) no
N4 C5 C6 C8 -174.2(4) no
N4 C5 C6 N1 -53.0(5) no
C2 N1 C6 C8 178.1(4) no
C2 N1 C6 C5 55.2(5) no
O12 C11 C12 C13 -14.0(11) no
O11 C11 C12 C13 165.1(7) no
C11 C12 C13 P1 -175.7(5) no
O15 P1 C13 C12 178.2(4) no
O14 P1 C13 C12 53.2(5) no
O13 P1 C13 C12 -61.6(5) no
O22 C21 C22 C23 20.7(8) no
O21 C21 C22 C23 -163.0(4) no
C21 C22 C23 P2 -169.4(4) no
O25 P2 C23 C22 -179.3(4) no
O24 P2 C23 C22 -50.8(5) no
O23 P2 C23 C22 60.9(5) no
